data_7242497
loop_
_publ_author_name
'Wang, Hui-Sheng'
'Zhang, Ke'
'Wang, Jia'
'Hu, Zhaobo'
'Song, You'
'Zhang, Zaichao'
'Pan, Zhi-Quan'

_publ_section_title
;
 Regulating the distortion degree of the square antiprism coordination
 geometry in Dy--Na single ion magnets
;
_journal_issue 17
_journal_name_full CrystEngComm
_journal_page_first 3175
_journal_page_last 3184
_journal_paper_doi 10.1039/D1CE00146A
_journal_volume 23
_journal_year 2021
_chemical_formula_sum 'C46 H44 Dy N4 Na O10'
_chemical_formula_weight 998.34
_space_group_crystal_system monoclinic
_space_group_IT_number 14
_space_group_name_Hall '-P 2ybc'
_space_group_name_H-M_alt 'P 1 21/c 1'
_atom_sites_solution_hydrogens mixed
_audit_creation_method SHELXL-2014/7
_audit_update_record
;
2020-12-31 deposited with the CCDC.	2021-03-22 downloaded from the CCDC.
;
_cell_angle_alpha 90
_cell_angle_beta 90.1500(10)
_cell_angle_gamma 90
_cell_formula_units_Z 4
_cell_length_a 22.3221(6)
_cell_length_b 11.7740(3)
_cell_length_c 16.2459(4)
_cell_measurement_reflns_used 8718
_cell_measurement_temperature 173(2)
_cell_measurement_theta_max 25.34
_cell_measurement_theta_min 2.74
_cell_volume 4269.74(19)
_computing_cell_refinement 'Bruker SMART'
_computing_data_collection 'Bruker SMART'
_computing_data_reduction 'Bruker SAINT'
_computing_molecular_graphics 'Bruker SHELXTL'
_computing_publication_material 'Bruker SHELXTL'
_computing_structure_refinement 'SHELXL-2014/7 (Sheldrick, 2014)'
_computing_structure_solution 'SHELXS-97 (Sheldrick, 1990)'
_diffrn_ambient_temperature 173(2)
_diffrn_measured_fraction_theta_full 0.997
_diffrn_measured_fraction_theta_max 0.997
_diffrn_measurement_device_type 'PHOTON 100 CMOS detector'
_diffrn_measurement_method 'omega scan'
_diffrn_radiation_type MoK\a
_diffrn_radiation_wavelength 0.71073
_diffrn_reflns_av_R_equivalents 0.0705
_diffrn_reflns_av_unetI/netI 0.0518
_diffrn_reflns_Laue_measured_fraction_full 0.997
_diffrn_reflns_Laue_measured_fraction_max 0.997
_diffrn_reflns_limit_h_max 26
_diffrn_reflns_limit_h_min -26
_diffrn_reflns_limit_k_max 14
_diffrn_reflns_limit_k_min -14
_diffrn_reflns_limit_l_max 19
_diffrn_reflns_limit_l_min -15
_diffrn_reflns_number 35053
_diffrn_reflns_point_group_measured_fraction_full 0.997
_diffrn_reflns_point_group_measured_fraction_max 0.997
_diffrn_reflns_theta_full 24.997
_diffrn_reflns_theta_max 24.997
_diffrn_reflns_theta_min 2.514
_diffrn_source 'fine-focus sealed tube'
_exptl_absorpt_coefficient_mu 1.825
_exptl_absorpt_correction_T_max 0.7452
_exptl_absorpt_correction_T_min 0.5682
_exptl_absorpt_correction_type multi-scan
_exptl_absorpt_process_details 'SADABS (Bruker, 2014)'
_exptl_crystal_colour yellow
_exptl_crystal_density_diffrn 1.553
_exptl_crystal_description plate
_exptl_crystal_F_000 2020
_exptl_crystal_size_max 0.51
_exptl_crystal_size_mid 0.32
_exptl_crystal_size_min 0.06
_refine_diff_density_max 3.659
_refine_diff_density_min -1.183
_refine_diff_density_rms 0.149
_refine_ls_extinction_method none
_refine_ls_goodness_of_fit_ref 1.085
_refine_ls_hydrogen_treatment constr
_refine_ls_matrix_type full
_refine_ls_number_parameters 566
_refine_ls_number_reflns 7474
_refine_ls_number_restraints 0
_refine_ls_restrained_S_all 1.085
_refine_ls_R_factor_all 0.0964
_refine_ls_R_factor_gt 0.0471
_refine_ls_shift/su_max 0.001
_refine_ls_shift/su_mean 0.000
_refine_ls_structure_factor_coef Fsqd
_refine_ls_weighting_details 'w=1/[\s^2^(Fo^2^)+(0.0064P)^2^+30.1115P] where P=(Fo^2^+2Fc^2^)/3'
_refine_ls_weighting_scheme calc
_refine_ls_wR_factor_gt 0.0881
_refine_ls_wR_factor_ref 0.1019
_reflns_Friedel_coverage 0.000
_reflns_number_gt 4608
_reflns_number_total 7474
_reflns_threshold_expression 'I > 2\s(I)'
_cod_data_source_file d1ce00146a2.cif
_cod_data_source_block complex_1
_cod_depositor_comments 'Adding full bibliography for 7242497--7242498.cif.'
_cod_original_sg_symbol_H-M 'P 21/c'
_cod_database_code 7242497
_shelx_shelxl_version_number 2014/7
_shelx_space_group_comment
;
The symmetry employed for this shelxl refinement is uniquely defined
by the following loop, which should always be used as a source of
symmetry information in preference to the above space-group names.
They are only intended as comments.
;

loop_
_space_group_symop_operation_xyz
'x, y, z'
'-x, y+1/2, -z+1/2'
'-x, -y, -z'
'x, -y-1/2, z-1/2'

loop_
_atom_site_label
_atom_site_type_symbol
_atom_site_fract_x
_atom_site_fract_y
_atom_site_fract_z
_atom_site_U_iso_or_equiv
_atom_site_adp_type
_atom_site_occupancy
_atom_site_site_symmetry_order
_atom_site_calc_flag
_atom_site_refinement_flags_posn
_atom_site_refinement_flags_adp
_atom_site_refinement_flags_occupancy
_atom_site_disorder_assembly
_atom_site_disorder_group
C1 C 0.2861(3) 0.9091(6) 0.4711(4) 0.0251(14) Uani 1 1 d . . . . .
C2 C 0.3401(3) 0.8589(6) 0.4991(4) 0.0331(16) Uani 1 1 d . . . . .
C3 C 0.3405(3) 0.7713(6) 0.5566(5) 0.0396(19) Uani 1 1 d . . . . .
H3 H 0.3774 0.7397 0.5746 0.048 Uiso 1 1 calc R U . . .
C4 C 0.2866(4) 0.7299(6) 0.5876(5) 0.0407(19) Uani 1 1 d . . . . .
H4 H 0.2869 0.6693 0.6262 0.049 Uiso 1 1 calc R U . . .
C5 C 0.2337(3) 0.7759(6) 0.5630(5) 0.0376(18) Uani 1 1 d . . . . .
H5 H 0.1973 0.7480 0.5853 0.045 Uiso 1 1 calc R U . . .
C6 C 0.2321(3) 0.8650(6) 0.5042(4) 0.0290(16) Uani 1 1 d . . . . .
C7 C 0.1741(3) 0.9068(6) 0.4794(4) 0.0301(16) Uani 1 1 d . . . . .
H7 H 0.1417 0.8929 0.5157 0.036 Uiso 1 1 calc R U . . .
C8 C 0.1021(2) 0.9923(6) 0.3944(3) 0.0246(13) Uani 1 1 d . . . . .
C9 C 0.0517(3) 0.9298(6) 0.4211(5) 0.0385(18) Uani 1 1 d . . . . .
H9 H 0.0565 0.8673 0.4575 0.046 Uiso 1 1 calc R U . . .
C10 C -0.0052(3) 0.9607(7) 0.3937(5) 0.047(2) Uani 1 1 d . . . . .
H10 H -0.0393 0.9194 0.4117 0.056 Uiso 1 1 calc R U . . .
C11 C -0.0123(3) 1.0513(7) 0.3403(5) 0.047(2) Uani 1 1 d . . . . .
H11 H -0.0513 1.0726 0.3225 0.057 Uiso 1 1 calc R U . . .
C12 C 0.0370(3) 1.1105(7) 0.3130(5) 0.0417(19) Uani 1 1 d . . . . .
H12 H 0.0319 1.1711 0.2750 0.050 Uiso 1 1 calc R U . . .
C13 C 0.0946(3) 1.0820(6) 0.3408(4) 0.0292(16) Uani 1 1 d . . . . .
C14 C 0.1452(3) 1.2409(6) 0.2947(4) 0.0300(17) Uani 1 1 d . . . . .
H14 H 0.1078 1.2767 0.3055 0.036 Uiso 1 1 calc R U . . .
C15 C 0.2514(3) 1.2764(5) 0.2523(4) 0.0298(16) Uani 1 1 d . . . . .
C16 C 0.1911(3) 1.3136(6) 0.2615(4) 0.0336(17) Uani 1 1 d . . . . .
C17 C 0.1742(4) 1.4240(6) 0.2370(5) 0.043(2) Uani 1 1 d . . . . .
H17 H 0.1342 1.4483 0.2464 0.052 Uiso 1 1 calc R U . . .
C18 C 0.2132(3) 1.4966(7) 0.2005(4) 0.0404(17) Uani 1 1 d . . . . .
H18 H 0.2007 1.5705 0.1844 0.049 Uiso 1 1 calc R U . . .
C19 C 0.2724(4) 1.4605(6) 0.1871(5) 0.044(2) Uani 1 1 d . . . . .
H19 H 0.3002 1.5101 0.1612 0.053 Uiso 1 1 calc R U . . .
C20 C 0.2902(3) 1.3549(6) 0.2111(4) 0.0355(17) Uani 1 1 d . . . . .
C21 C 0.4467(3) 0.8559(8) 0.4877(6) 0.063(3) Uani 1 1 d . . . . .
H21A H 0.4523 0.8609 0.5474 0.094 Uiso 1 1 calc R U . . .
H21B H 0.4794 0.8963 0.4600 0.094 Uiso 1 1 calc R U . . .
H21C H 0.4469 0.7760 0.4708 0.094 Uiso 1 1 calc R U . . .
C22 C 0.3893(4) 1.3815(7) 0.1560(5) 0.054(2) Uani 1 1 d . . . . .
H22A H 0.3736 1.4044 0.1021 0.081 Uiso 1 1 calc R U . . .
H22B H 0.4271 1.3404 0.1486 0.081 Uiso 1 1 calc R U . . .
H22C H 0.3963 1.4491 0.1899 0.081 Uiso 1 1 calc R U . . .
C23 C 0.3677(3) 0.8883(6) 0.2427(4) 0.0245(14) Uani 1 1 d . . . . .
C24 C 0.4236(3) 0.9132(6) 0.2053(4) 0.0323(16) Uani 1 1 d . . . . .
C25 C 0.4714(3) 0.8400(7) 0.2103(5) 0.0381(18) Uani 1 1 d . . . . .
H25 H 0.5089 0.8607 0.1872 0.046 Uiso 1 1 calc R U . . .
C26 C 0.4647(3) 0.7345(7) 0.2496(5) 0.048(2) Uani 1 1 d . . . . .
H26 H 0.4976 0.6838 0.2537 0.058 Uiso 1 1 calc R U . . .
C27 C 0.4100(3) 0.7054(6) 0.2822(5) 0.0373(18) Uani 1 1 d . . . . .
H27 H 0.4053 0.6334 0.3077 0.045 Uiso 1 1 calc R U . . .
C28 C 0.3611(3) 0.7800(6) 0.2785(4) 0.0279(15) Uani 1 1 d . . . . .
C29 C 0.3040(3) 0.7354(6) 0.3032(4) 0.0282(15) Uani 1 1 d . . . . .
H29 H 0.3027 0.6574 0.3181 0.034 Uiso 1 1 calc R U . . .
C30 C 0.2001(3) 0.7309(5) 0.3280(4) 0.0235(14) Uani 1 1 d . . . . .
C31 C 0.1984(3) 0.6419(5) 0.3840(4) 0.0309(16) Uani 1 1 d . . . . .
H31 H 0.2343 0.6155 0.4090 0.037 Uiso 1 1 calc R U . . .
C32 C 0.1438(3) 0.5917(6) 0.4035(5) 0.0402(19) Uani 1 1 d . . . . .
H32 H 0.1422 0.5315 0.4424 0.048 Uiso 1 1 calc R U . . .
C33 C 0.0921(3) 0.6301(6) 0.3660(5) 0.0385(18) Uani 1 1 d . . . . .
H33 H 0.0550 0.5943 0.3781 0.046 Uiso 1 1 calc R U . . .
C34 C 0.0934(3) 0.7199(6) 0.3108(5) 0.0353(17) Uani 1 1 d . . . . .
H34 H 0.0573 0.7467 0.2863 0.042 Uiso 1 1 calc R U . . .
C35 C 0.1477(3) 0.7702(5) 0.2919(4) 0.0212(14) Uani 1 1 d . . . . .
C36 C 0.1158(3) 0.8929(6) 0.1843(4) 0.0271(15) Uani 1 1 d . . . . .
H36 H 0.0842 0.8401 0.1755 0.033 Uiso 1 1 calc R U . . .
C37 C 0.1711(3) 1.0548(6) 0.1217(4) 0.0266(15) Uani 1 1 d . . . . .
C38 C 0.1179(2) 0.9929(6) 0.1311(3) 0.0240(13) Uani 1 1 d . . . . .
C39 C 0.0658(3) 1.0209(7) 0.0871(4) 0.0345(18) Uani 1 1 d . . . . .
H39 H 0.0310 0.9750 0.0918 0.041 Uiso 1 1 calc R U . . .
C40 C 0.0654(3) 1.1153(7) 0.0371(5) 0.0390(19) Uani 1 1 d . . . . .
H40 H 0.0295 1.1368 0.0097 0.047 Uiso 1 1 calc R U . . .
C41 C 0.1176(3) 1.1801(6) 0.0263(4) 0.0345(17) Uani 1 1 d . . . . .
H41 H 0.1173 1.2448 -0.0086 0.041 Uiso 1 1 calc R U . . .
C42 C 0.1694(3) 1.1488(6) 0.0669(4) 0.0301(16) Uani 1 1 d . . . . .
C43 C 0.4709(3) 1.0286(7) 0.1043(5) 0.047(2) Uani 1 1 d . . . . .
H43A H 0.5099 1.0325 0.1322 0.071 Uiso 1 1 calc R U . . .
H43B H 0.4639 1.0993 0.0740 0.071 Uiso 1 1 calc R U . . .
H43C H 0.4707 0.9645 0.0659 0.071 Uiso 1 1 calc R U . . .
C44 C 0.2255(4) 1.3038(7) 0.0101(5) 0.046(2) Uani 1 1 d . . . . .
H44A H 0.2154 1.2833 -0.0467 0.070 Uiso 1 1 calc R U . . .
H44B H 0.2660 1.3360 0.0118 0.070 Uiso 1 1 calc R U . . .
H44C H 0.1968 1.3600 0.0304 0.070 Uiso 1 1 calc R U . . .
C45 C 0.4112(4) 0.3478(8) 0.8740(5) 0.054(2) Uani 1 1 d . . . . .
H45A H 0.4225 0.4267 0.8628 0.081 Uiso 1 1 calc R U . . .
H45B H 0.3923 0.3149 0.8249 0.081 Uiso 1 1 calc R U . . .
H45C H 0.4471 0.3039 0.8882 0.081 Uiso 1 1 calc R U . . .
C46 C 0.3330(5) 1.0683(9) -0.0519(6) 0.080(3) Uani 1 1 d . . . . .
H46A H 0.3465 0.9905 -0.0411 0.120 Uiso 1 1 calc R U . . .
H46B H 0.3470 1.0923 -0.1063 0.120 Uiso 1 1 calc R U . . .
H46C H 0.2892 1.0712 -0.0503 0.120 Uiso 1 1 calc R U . . .
Dy1 Dy 0.23514(2) 1.00021(3) 0.29624(2) 0.01926(9) Uani 1 1 d . . . . .
N1 N 0.1623(2) 0.9605(5) 0.4134(3) 0.0267(13) Uani 1 1 d . . . . .
N2 N 0.1476(2) 1.1351(5) 0.3117(3) 0.0258(12) Uani 1 1 d . . . . .
N3 N 0.2540(2) 0.7918(4) 0.3072(3) 0.0254(13) Uani 1 1 d . . . . .
N4 N 0.1535(2) 0.8708(4) 0.2422(3) 0.0248(12) Uani 1 1 d . . . . .
Na1 Na 0.31864(12) 1.1151(2) 0.14364(17) 0.0340(6) Uani 1 1 d . . . . .
O1 O 0.28759(16) 0.9923(4) 0.4164(2) 0.0224(9) Uani 1 1 d . . . . .
O2 O 0.2713(2) 1.1797(4) 0.2768(3) 0.0317(11) Uani 1 1 d . . . . .
O3 O 0.3910(2) 0.9063(5) 0.4656(3) 0.0425(13) Uani 1 1 d . . . . .
O4 O 0.3466(2) 1.3088(4) 0.1962(3) 0.0402(13) Uani 1 1 d . . . . .
O5 O 0.32473(18) 0.9630(4) 0.2363(3) 0.0262(10) Uani 1 1 d . . . . .
O6 O 0.22095(19) 1.0298(4) 0.1591(3) 0.0316(12) Uani 1 1 d . . . . .
O7 O 0.42506(19) 1.0135(4) 0.1636(3) 0.0360(12) Uani 1 1 d . . . . .
O8 O 0.2232(2) 1.2036(4) 0.0613(3) 0.0355(12) Uani 1 1 d . . . . .
O9 O 0.3711(3) 0.3446(5) 0.9393(4) 0.0536(16) Uani 1 1 d . . . . .
H9A H 0.3436 0.3920 0.9312 0.080 Uiso 1 1 calc R U . . .
O10 O 0.3568(2) 1.1417(5) 0.0088(3) 0.0479(14) Uani 1 1 d . . . . .
H10A H 0.3552 1.2109 -0.0061 0.057 Uiso 1 1 d R U . . .

loop_
_atom_site_aniso_label
_atom_site_aniso_U_11
_atom_site_aniso_U_22
_atom_site_aniso_U_33
_atom_site_aniso_U_23
_atom_site_aniso_U_13
_atom_site_aniso_U_12
C1 0.030(4) 0.026(3) 0.019(3) -0.003(3) -0.005(3) 0.006(3)
C2 0.038(4) 0.035(4) 0.026(4) -0.003(3) -0.004(3) 0.002(3)
C3 0.041(4) 0.041(4) 0.037(4) 0.001(4) -0.014(4) 0.014(4)
C4 0.060(5) 0.033(4) 0.028(4) 0.005(3) -0.011(4) -0.002(4)
C5 0.045(4) 0.037(4) 0.031(4) 0.003(4) -0.007(3) -0.011(4)
C6 0.033(4) 0.031(4) 0.023(4) -0.004(3) -0.007(3) 0.001(3)
C7 0.032(4) 0.032(4) 0.026(4) 0.003(3) 0.006(3) -0.007(3)
C8 0.018(3) 0.037(4) 0.018(3) -0.010(3) 0.005(2) 0.003(3)
C9 0.041(4) 0.040(5) 0.034(4) 0.001(4) 0.006(4) -0.001(3)
C10 0.028(4) 0.058(5) 0.055(5) -0.007(4) 0.008(4) -0.003(4)
C11 0.029(4) 0.059(5) 0.053(5) -0.003(5) -0.002(4) 0.011(4)
C12 0.030(4) 0.050(5) 0.046(5) -0.002(4) 0.000(4) 0.007(4)
C13 0.028(4) 0.035(4) 0.024(4) 0.002(3) 0.002(3) 0.006(3)
C14 0.030(4) 0.037(4) 0.024(4) 0.000(3) -0.001(3) 0.016(3)
C15 0.048(4) 0.018(3) 0.024(4) 0.001(3) -0.002(3) -0.008(3)
C16 0.048(5) 0.031(4) 0.022(4) -0.002(3) 0.000(3) 0.003(3)
C17 0.056(5) 0.036(4) 0.038(5) 0.001(4) 0.003(4) 0.016(4)
C18 0.073(5) 0.019(3) 0.030(4) -0.005(4) 0.001(3) 0.011(4)
C19 0.078(6) 0.023(4) 0.031(4) 0.000(3) 0.000(4) -0.009(4)
C20 0.045(4) 0.034(4) 0.027(4) -0.002(3) -0.007(3) -0.003(3)
C21 0.033(5) 0.077(7) 0.078(7) 0.018(6) -0.012(4) 0.008(4)
C22 0.058(5) 0.053(5) 0.051(5) 0.008(4) 0.005(4) -0.019(4)
C23 0.021(3) 0.032(4) 0.021(3) -0.002(3) -0.003(3) 0.005(3)
C24 0.030(4) 0.037(4) 0.030(4) -0.003(3) 0.003(3) -0.003(3)
C25 0.026(4) 0.048(5) 0.041(5) 0.004(4) 0.004(3) 0.002(3)
C26 0.035(5) 0.057(5) 0.053(5) 0.005(4) -0.003(4) 0.021(4)
C27 0.031(4) 0.039(4) 0.042(5) 0.005(4) 0.000(3) 0.007(3)
C28 0.025(3) 0.033(4) 0.025(4) 0.002(3) -0.001(3) 0.004(3)
C29 0.035(4) 0.022(3) 0.027(4) 0.005(3) -0.005(3) 0.009(3)
C30 0.031(4) 0.013(3) 0.027(4) -0.004(3) 0.004(3) -0.004(3)
C31 0.038(4) 0.021(4) 0.034(4) -0.003(3) 0.001(3) -0.003(3)
C32 0.050(5) 0.032(4) 0.039(5) 0.001(4) 0.010(4) -0.011(4)
C33 0.035(4) 0.036(4) 0.044(5) -0.004(4) 0.010(4) -0.010(3)
C34 0.029(4) 0.038(4) 0.039(4) -0.006(4) 0.004(3) -0.001(3)
C35 0.020(3) 0.022(3) 0.022(4) -0.003(3) 0.002(3) -0.005(3)
C36 0.017(3) 0.031(4) 0.033(4) -0.009(3) -0.004(3) 0.001(3)
C37 0.030(4) 0.028(4) 0.022(3) -0.001(3) 0.000(3) 0.008(3)
C38 0.022(3) 0.033(3) 0.017(3) 0.000(3) 0.002(2) 0.002(3)
C39 0.018(3) 0.057(6) 0.028(4) -0.009(4) -0.008(3) -0.002(3)
C40 0.032(4) 0.049(5) 0.036(4) -0.004(4) -0.012(3) 0.017(4)
C41 0.039(4) 0.034(4) 0.031(4) -0.003(3) -0.004(3) 0.006(3)
C42 0.029(4) 0.035(4) 0.027(4) -0.007(3) 0.002(3) -0.002(3)
C43 0.031(4) 0.074(7) 0.036(4) 0.006(4) 0.015(3) -0.011(4)
C44 0.060(5) 0.044(5) 0.035(5) 0.011(4) -0.007(4) -0.002(4)
C45 0.053(5) 0.060(6) 0.049(5) 0.002(5) 0.000(4) 0.010(4)
C46 0.122(10) 0.060(7) 0.059(7) -0.013(6) -0.013(6) -0.007(6)
Dy1 0.01953(14) 0.01979(14) 0.01846(14) 0.00085(15) -0.00094(10) -0.00004(15)
N1 0.023(3) 0.030(3) 0.027(3) 0.000(2) 0.004(2) -0.002(2)
N2 0.030(3) 0.027(3) 0.020(3) 0.003(2) -0.002(2) 0.006(2)
N3 0.027(3) 0.018(3) 0.032(3) -0.006(2) -0.007(2) 0.002(2)
N4 0.023(3) 0.025(3) 0.026(3) -0.003(2) 0.003(2) -0.004(2)
Na1 0.0348(15) 0.0366(16) 0.0306(15) 0.0047(13) 0.0057(12) -0.0019(12)
O1 0.023(2) 0.027(2) 0.017(2) 0.003(2) -0.0068(16) -0.002(2)
O2 0.037(3) 0.021(3) 0.037(3) 0.005(2) -0.006(2) -0.004(2)
O3 0.028(3) 0.054(3) 0.046(3) 0.009(3) -0.004(2) 0.007(2)
O4 0.043(3) 0.033(3) 0.044(3) 0.005(2) 0.000(2) -0.012(2)
O5 0.022(2) 0.032(3) 0.025(2) 0.002(2) -0.0004(19) -0.0011(18)
O6 0.024(2) 0.050(3) 0.021(2) 0.008(2) -0.0060(19) -0.005(2)
O7 0.027(2) 0.049(3) 0.033(3) 0.005(3) 0.008(2) 0.000(2)
O8 0.042(3) 0.032(3) 0.032(3) 0.006(2) -0.004(2) -0.002(2)
O9 0.054(4) 0.052(4) 0.055(4) 0.016(3) 0.010(3) 0.018(3)
O10 0.059(4) 0.044(3) 0.040(3) 0.008(3) 0.003(3) 0.005(3)

loop_
_atom_type_symbol
_atom_type_description
_atom_type_scat_dispersion_real
_atom_type_scat_dispersion_imag
_atom_type_scat_source
C C 0.0033 0.0016 'International Tables Vol C Tables 4.2.6.8 and 6.1.1.4'
H H 0.0000 0.0000 'International Tables Vol C Tables 4.2.6.8 and 6.1.1.4'
N N 0.0061 0.0033 'International Tables Vol C Tables 4.2.6.8 and 6.1.1.4'
O O 0.0106 0.0060 'International Tables Vol C Tables 4.2.6.8 and 6.1.1.4'
Na Na 0.0362 0.0249 'International Tables Vol C Tables 4.2.6.8 and 6.1.1.4'
Dy Dy -0.1892 4.4098 'International Tables Vol C Tables 4.2.6.8 and 6.1.1.4'

loop_
_geom_angle_atom_site_label_1
_geom_angle_atom_site_label_2
_geom_angle_atom_site_label_3
_geom_angle
_geom_angle_site_symmetry_1
_geom_angle_site_symmetry_3
_geom_angle_publ_flag
O1 C1 C6 123.3(6) . . ?
O1 C1 C2 120.1(6) . . ?
C6 C1 C2 116.7(6) . . ?
O3 C2 C3 124.1(7) . . ?
O3 C2 C1 114.0(6) . . ?
C3 C2 C1 121.9(7) . . ?
C4 C3 C2 119.9(7) . . ?
C4 C3 H3 120.1 . . ?
C2 C3 H3 120.1 . . ?
C5 C4 C3 120.3(7) . . ?
C5 C4 H4 119.9 . . ?
C3 C4 H4 119.9 . . ?
C4 C5 C6 120.9(7) . . ?
C4 C5 H5 119.6 . . ?
C6 C5 H5 119.6 . . ?
C1 C6 C5 120.4(6) . . ?
C1 C6 C7 122.1(6) . . ?
C5 C6 C7 117.5(6) . . ?
N1 C7 C6 126.1(6) . . ?
N1 C7 H7 116.9 . . ?
C6 C7 H7 116.9 . . ?
C13 C8 C9 119.7(6) . . ?
C13 C8 N1 116.8(5) . . ?
C9 C8 N1 123.2(7) . . ?
C10 C9 C8 119.5(7) . . ?
C10 C9 H9 120.3 . . ?
C8 C9 H9 120.3 . . ?
C11 C10 C9 120.4(7) . . ?
C11 C10 H10 119.8 . . ?
C9 C10 H10 119.8 . . ?
C12 C11 C10 120.1(7) . . ?
C12 C11 H11 119.9 . . ?
C10 C11 H11 119.9 . . ?
C11 C12 C13 120.5(8) . . ?
C11 C12 H12 119.8 . . ?
C13 C12 H12 119.8 . . ?
C8 C13 C12 119.8(6) . . ?
C8 C13 N2 116.5(6) . . ?
C12 C13 N2 123.5(6) . . ?
N2 C14 C16 129.0(6) . . ?
N2 C14 H14 115.5 . . ?
C16 C14 H14 115.5 . . ?
O2 C15 C16 124.5(6) . . ?
O2 C15 C20 120.4(6) . . ?
C16 C15 C20 115.1(6) . . ?
C17 C16 C15 120.4(7) . . ?
C17 C16 C14 117.6(7) . . ?
C15 C16 C14 122.0(6) . . ?
C18 C17 C16 122.2(7) . . ?
C18 C17 H17 118.9 . . ?
C16 C17 H17 118.9 . . ?
C17 C18 C19 118.7(7) . . ?
C17 C18 H18 120.6 . . ?
C19 C18 H18 120.6 . . ?
C20 C19 C18 120.4(7) . . ?
C20 C19 H19 119.8 . . ?
C18 C19 H19 119.8 . . ?
C19 C20 O4 124.7(7) . . ?
C19 C20 C15 123.1(7) . . ?
O4 C20 C15 112.2(6) . . ?
O3 C21 H21A 109.5 . . ?
O3 C21 H21B 109.5 . . ?
H21A C21 H21B 109.5 . . ?
O3 C21 H21C 109.5 . . ?
H21A C21 H21C 109.5 . . ?
H21B C21 H21C 109.5 . . ?
O4 C22 H22A 109.5 . . ?
O4 C22 H22B 109.5 . . ?
H22A C22 H22B 109.5 . . ?
O4 C22 H22C 109.5 . . ?
H22A C22 H22C 109.5 . . ?
H22B C22 H22C 109.5 . . ?
O5 C23 C28 124.5(6) . . ?
O5 C23 C24 118.2(6) . . ?
C28 C23 C24 117.1(6) . . ?
O7 C24 C25 123.6(6) . . ?
O7 C24 C23 114.5(6) . . ?
C25 C24 C23 121.9(7) . . ?
C24 C25 C26 119.8(7) . . ?
C24 C25 H25 120.1 . . ?
C26 C25 H25 120.1 . . ?
C27 C26 C25 119.4(7) . . ?
C27 C26 H26 120.3 . . ?
C25 C26 H26 120.3 . . ?
C26 C27 C28 121.3(7) . . ?
C26 C27 H27 119.3 . . ?
C28 C27 H27 119.3 . . ?
C23 C28 C27 120.1(6) . . ?
C23 C28 C29 122.7(6) . . ?
C27 C28 C29 116.8(6) . . ?
N3 C29 C28 126.1(6) . . ?
N3 C29 H29 117.0 . . ?
C28 C29 H29 117.0 . . ?
C35 C30 C31 120.2(6) . . ?
C35 C30 N3 116.0(6) . . ?
C31 C30 N3 123.7(6) . . ?
C30 C31 C32 119.8(7) . . ?
C30 C31 H31 120.1 . . ?
C32 C31 H31 120.1 . . ?
C33 C32 C31 119.5(7) . . ?
C33 C32 H32 120.3 . . ?
C31 C32 H32 120.3 . . ?
C34 C33 C32 121.1(7) . . ?
C34 C33 H33 119.5 . . ?
C32 C33 H33 119.5 . . ?
C33 C34 C35 119.3(7) . . ?
C33 C34 H34 120.4 . . ?
C35 C34 H34 120.4 . . ?
C30 C35 C34 120.1(6) . . ?
C30 C35 N4 115.8(5) . . ?
C34 C35 N4 123.7(6) . . ?
N4 C36 C38 124.9(6) . . ?
N4 C36 H36 117.5 . . ?
C38 C36 H36 117.5 . . ?
O6 C37 C38 123.7(6) . . ?
O6 C37 C42 119.4(6) . . ?
C38 C37 C42 116.8(6) . . ?
C37 C38 C39 121.6(6) . . ?
C37 C38 C36 120.8(6) . . ?
C39 C38 C36 117.6(6) . . ?
C40 C39 C38 119.7(7) . . ?
C40 C39 H39 120.2 . . ?
C38 C39 H39 120.2 . . ?
C39 C40 C41 120.5(7) . . ?
C39 C40 H40 119.8 . . ?
C41 C40 H40 119.8 . . ?
C42 C41 C40 119.4(7) . . ?
C42 C41 H41 120.3 . . ?
C40 C41 H41 120.3 . . ?
O8 C42 C41 125.3(7) . . ?
O8 C42 C37 112.8(6) . . ?
C41 C42 C37 122.0(6) . . ?
O7 C43 H43A 109.5 . . ?
O7 C43 H43B 109.5 . . ?
H43A C43 H43B 109.5 . . ?
O7 C43 H43C 109.5 . . ?
H43A C43 H43C 109.5 . . ?
H43B C43 H43C 109.5 . . ?
O8 C44 H44A 109.5 . . ?
O8 C44 H44B 109.5 . . ?
H44A C44 H44B 109.5 . . ?
O8 C44 H44C 109.5 . . ?
H44A C44 H44C 109.5 . . ?
H44B C44 H44C 109.5 . . ?
O9 C45 H45A 109.5 . . ?
O9 C45 H45B 109.5 . . ?
H45A C45 H45B 109.5 . . ?
O9 C45 H45C 109.5 . . ?
H45A C45 H45C 109.5 . . ?
H45B C45 H45C 109.5 . . ?
O10 C46 H46A 109.5 . . ?
O10 C46 H46B 109.5 . . ?
H46A C46 H46B 109.5 . . ?
O10 C46 H46C 109.5 . . ?
H46A C46 H46C 109.5 . . ?
H46B C46 H46C 109.5 . . ?
O5 Dy1 O6 74.34(15) . . ?
O5 Dy1 O1 84.74(15) . . ?
O6 Dy1 O1 156.31(14) . . ?
O5 Dy1 O2 78.87(16) . . ?
O6 Dy1 O2 76.79(17) . . ?
O1 Dy1 O2 88.56(17) . . ?
O5 Dy1 N3 72.07(16) . . ?
O6 Dy1 N3 104.09(17) . . ?
O1 Dy1 N3 79.19(17) . . ?
O2 Dy1 N3 149.28(17) . . ?
O5 Dy1 N4 111.69(16) . . ?
O6 Dy1 N4 69.79(16) . . ?
O1 Dy1 N4 129.91(17) . . ?
O2 Dy1 N4 139.77(17) . . ?
N3 Dy1 N4 63.52(17) . . ?
O5 Dy1 N2 147.68(16) . . ?
O6 Dy1 N2 84.01(16) . . ?
O1 Dy1 N2 109.62(16) . . ?
O2 Dy1 N2 72.92(17) . . ?
N3 Dy1 N2 137.74(17) . . ?
N4 Dy1 N2 81.77(17) . . ?
O5 Dy1 N1 148.13(16) . . ?
O6 Dy1 N1 132.19(16) . . ?
O1 Dy1 N1 71.31(16) . . ?
O2 Dy1 N1 119.94(17) . . ?
N3 Dy1 N1 82.77(17) . . ?
N4 Dy1 N1 71.86(17) . . ?
N2 Dy1 N1 63.08(17) . . ?
O5 Dy1 Na1 43.59(12) . . ?
O6 Dy1 Na1 45.40(12) . . ?
O1 Dy1 Na1 111.17(11) . . ?
O2 Dy1 Na1 48.26(13) . . ?
N3 Dy1 Na1 110.59(13) . . ?
N4 Dy1 Na1 112.56(13) . . ?
N2 Dy1 Na1 104.39(13) . . ?
N1 Dy1 Na1 166.61(13) . . ?
C7 N1 C8 120.4(5) . . ?
C7 N1 Dy1 126.1(4) . . ?
C8 N1 Dy1 113.0(4) . . ?
C14 N2 C13 117.8(6) . . ?
C14 N2 Dy1 128.6(5) . . ?
C13 N2 Dy1 113.6(4) . . ?
C29 N3 C30 118.3(5) . . ?
C29 N3 Dy1 130.0(4) . . ?
C30 N3 Dy1 111.4(4) . . ?
C36 N4 C35 121.1(6) . . ?
C36 N4 Dy1 126.9(4) . . ?
C35 N4 Dy1 111.5(4) . . ?
O5 Na1 O10 132.3(2) . . ?
O5 Na1 O6 70.50(16) . . ?
O10 Na1 O6 118.5(2) . . ?
O5 Na1 O4 117.47(19) . . ?
O10 Na1 O4 96.0(2) . . ?
O6 Na1 O4 124.45(19) . . ?
O5 Na1 O2 72.77(16) . . ?
O10 Na1 O2 154.5(2) . . ?
O6 Na1 O2 69.89(16) . . ?
O4 Na1 O2 62.63(16) . . ?
O5 Na1 O7 62.04(15) . . ?
O10 Na1 O7 81.40(18) . . ?
O6 Na1 O7 127.07(19) . . ?
O4 Na1 O7 98.30(19) . . ?
O2 Na1 O7 113.79(18) . . ?
O5 Na1 O8 130.78(18) . . ?
O10 Na1 O8 77.13(18) . . ?
O6 Na1 O8 60.30(16) . . ?
O4 Na1 O8 90.74(18) . . ?
O2 Na1 O8 88.71(17) . . ?
O7 Na1 O8 157.47(18) . . ?
O5 Na1 Dy1 41.91(11) . . ?
O10 Na1 Dy1 158.08(18) . . ?
O6 Na1 Dy1 42.16(11) . . ?
O4 Na1 Dy1 104.51(14) . . ?
O2 Na1 Dy1 42.41(11) . . ?
O7 Na1 Dy1 102.87(13) . . ?
O8 Na1 Dy1 94.68(12) . . ?
C1 O1 Dy1 126.3(4) . . ?
C15 O2 Dy1 137.7(4) . . ?
C15 O2 Na1 98.4(4) . . ?
Dy1 O2 Na1 89.33(17) . . ?
C2 O3 C21 116.9(6) . . ?
C20 O4 C22 116.6(6) . . ?
C20 O4 Na1 100.9(4) . . ?
C22 O4 Na1 123.4(5) . . ?
C23 O5 Dy1 138.0(4) . . ?
C23 O5 Na1 127.5(4) . . ?
Dy1 O5 Na1 94.50(17) . . ?
C37 O6 Dy1 127.6(4) . . ?
C37 O6 Na1 129.0(4) . . ?
Dy1 O6 Na1 92.43(17) . . ?
C24 O7 C43 117.7(6) . . ?
C24 O7 Na1 115.1(4) . . ?
C43 O7 Na1 120.2(4) . . ?
C42 O8 C44 117.2(6) . . ?
C42 O8 Na1 118.2(4) . . ?
C44 O8 Na1 124.6(4) . . ?
C45 O9 H9A 109.5 . . ?
C46 O10 Na1 115.4(6) . . ?
C46 O10 H10A 111.9 . . ?
Na1 O10 H10A 111.9 . . ?

loop_
_geom_bond_atom_site_label_1
_geom_bond_atom_site_label_2
_geom_bond_distance
_geom_bond_site_symmetry_2
_geom_bond_publ_flag
C1 O1 1.324(8) . ?
C1 C6 1.418(9) . ?
C1 C2 1.417(9) . ?
C2 O3 1.379(8) . ?
C2 C3 1.392(10) . ?
C3 C4 1.394(10) . ?
C3 H3 0.9500 . ?
C4 C5 1.359(10) . ?
C4 H4 0.9500 . ?
C5 C6 1.420(10) . ?
C5 H5 0.9500 . ?
C6 C7 1.441(9) . ?
C7 N1 1.271(8) . ?
C7 H7 0.9500 . ?
C8 C13 1.379(10) . ?
C8 C9 1.414(9) . ?
C8 N1 1.428(8) . ?
C9 C10 1.393(11) . ?
C9 H9 0.9500 . ?
C10 C11 1.383(11) . ?
C10 H10 0.9500 . ?
C11 C12 1.377(11) . ?
C11 H11 0.9500 . ?
C12 C13 1.403(10) . ?
C12 H12 0.9500 . ?
C13 N2 1.421(8) . ?
C14 N2 1.277(8) . ?
C14 C16 1.442(10) . ?
C14 H14 0.9500 . ?
C15 O2 1.285(8) . ?
C15 C16 1.423(10) . ?
C15 C20 1.434(9) . ?
C16 C17 1.410(10) . ?
C17 C18 1.358(10) . ?
C17 H17 0.9500 . ?
C18 C19 1.406(11) . ?
C18 H18 0.9500 . ?
C19 C20 1.362(10) . ?
C19 H19 0.9500 . ?
C20 O4 1.393(9) . ?
C21 O3 1.424(9) . ?
C21 H21A 0.9800 . ?
C21 H21B 0.9800 . ?
C21 H21C 0.9800 . ?
C22 O4 1.438(8) . ?
C22 H22A 0.9800 . ?
C22 H22B 0.9800 . ?
C22 H22C 0.9800 . ?
C23 O5 1.305(7) . ?
C23 C28 1.409(9) . ?
C23 C24 1.420(9) . ?
C24 O7 1.362(8) . ?
C24 C25 1.375(10) . ?
C25 C26 1.405(11) . ?
C25 H25 0.9500 . ?
C26 C27 1.374(10) . ?
C26 H26 0.9500 . ?
C27 C28 1.403(9) . ?
C27 H27 0.9500 . ?
C28 C29 1.435(9) . ?
C29 N3 1.301(8) . ?
C29 H29 0.9500 . ?
C30 C35 1.387(9) . ?
C30 C31 1.388(9) . ?
C30 N3 1.441(8) . ?
C31 C32 1.391(9) . ?
C31 H31 0.9500 . ?
C32 C33 1.381(11) . ?
C32 H32 0.9500 . ?
C33 C34 1.387(10) . ?
C33 H33 0.9500 . ?
C34 C35 1.386(9) . ?
C34 H34 0.9500 . ?
C35 N4 1.439(8) . ?
C36 N4 1.287(8) . ?
C36 C38 1.462(10) . ?
C36 H36 0.9500 . ?
C37 O6 1.300(8) . ?
C37 C38 1.404(9) . ?
C37 C42 1.420(9) . ?
C38 C39 1.403(8) . ?
C39 C40 1.376(10) . ?
C39 H39 0.9500 . ?
C40 C41 1.405(10) . ?
C40 H40 0.9500 . ?
C41 C42 1.379(10) . ?
C41 H41 0.9500 . ?
C42 O8 1.368(8) . ?
C43 O7 1.418(7) . ?
C43 H43A 0.9800 . ?
C43 H43B 0.9800 . ?
C43 H43C 0.9800 . ?
C44 O8 1.444(9) . ?
C44 H44A 0.9800 . ?
C44 H44B 0.9800 . ?
C44 H44C 0.9800 . ?
C45 O9 1.391(9) . ?
C45 H45A 0.9800 . ?
C45 H45B 0.9800 . ?
C45 H45C 0.9800 . ?
C46 O10 1.413(11) . ?
C46 H46A 0.9800 . ?
C46 H46B 0.9800 . ?
C46 H46C 0.9800 . ?
Dy1 O5 2.269(4) . ?
Dy1 O6 2.276(4) . ?
Dy1 O1 2.275(4) . ?
Dy1 O2 2.285(4) . ?
Dy1 N3 2.496(5) . ?
Dy1 N4 2.531(5) . ?
Dy1 N2 2.531(5) . ?
Dy1 N1 2.550(5) . ?
Dy1 Na1 3.387(3) . ?
Na1 O5 2.343(5) . ?
Na1 O10 2.373(6) . ?
Na1 O6 2.414(5) . ?
Na1 O4 2.514(6) . ?
Na1 O2 2.528(5) . ?
Na1 O7 2.679(5) . ?
Na1 O8 2.720(6) . ?
O9 H9A 0.8400 . ?
O10 H10A 0.8500 . ?
